data_2007726
loop_
_publ_author_name
'Michael A. Lloyd'
'Garth E. Patterson'
'Brock, Carolyn Pratt'

_publ_section_title
;
 (<i>S</i>,<i>S</i>)-<i>trans</i>-2,3-Tetralindiol
;
_journal_issue 10
_journal_name_full 'Acta Crystallographica Section C'
_journal_page_first 1486
_journal_page_last 1488
_journal_paper_doi 10.1107/S010827019800537X
_journal_volume 54
_journal_year 1998
_chemical_formula_moiety 'C10 H12 O2'
_chemical_formula_sum 'C10 H12 O2'
_chemical_formula_weight 164.20
_chemical_name_common
;
S,S-trans-2,3-tetralindiol
;
_chemical_name_systematic
;
(S,S)-trans-1,2,3,4-tetrahydro-2,3-naphthalenediol
;
_space_group_IT_number 4
_symmetry_cell_setting monoclinic
_symmetry_space_group_name_Hall 'P 2yb'
_symmetry_space_group_name_H-M 'P 1 21 1'
_cell_angle_alpha 90.000
_cell_angle_beta 93.975(7)
_cell_angle_gamma 90.000
_cell_formula_units_Z 4
_cell_length_a 5.9103(4)
_cell_length_b 28.2842(19)
_cell_length_c 5.0635(3)
_cell_measurement_reflns_used 22
_cell_measurement_temperature 295.0(10)
_cell_measurement_theta_max 13.0
_cell_measurement_theta_min 12.2
_cell_volume 844.42(10)
_computing_cell_refinement 'CAD-4 Manual'
_computing_data_collection 'CAD-4 Manual (Enraf-Nonius, 1988)'
_computing_structure_refinement 'SHELXL93 (Sheldrick, 1993)'
_computing_structure_solution 'SHELXTL/PC (Sheldrick, 1990)'
_diffrn_ambient_temperature 295.0(10)
_diffrn_measurement_device 'Enraf-Nonius CAD-4-VAX diffractometer'
_diffrn_measurement_method '\w scans'
_diffrn_radiation_monochromator graphite
_diffrn_radiation_type 'Mo K\a'
_diffrn_radiation_wavelength 0.71073
_diffrn_reflns_av_R_equivalents 0.031
_diffrn_reflns_av_sigmaI/netI 0.040
_diffrn_reflns_limit_h_max 7
_diffrn_reflns_limit_h_min -7
_diffrn_reflns_limit_k_max 36
_diffrn_reflns_limit_k_min 0
_diffrn_reflns_limit_l_max 6
_diffrn_reflns_limit_l_min -6
_diffrn_reflns_number 3779
_diffrn_reflns_theta_max 27.49
_diffrn_reflns_theta_min 2.88
_diffrn_standards_decay_% <0.5
_diffrn_standards_interval_time 60
_diffrn_standards_number 3
_exptl_absorpt_coefficient_mu 0.083
_exptl_absorpt_correction_type none
_exptl_crystal_colour colorless
_exptl_crystal_density_diffrn 1.292
_exptl_crystal_density_method none
_exptl_crystal_description prism
_exptl_crystal_F_000 352
_exptl_crystal_size_max 0.5
_exptl_crystal_size_mid 0.2
_exptl_crystal_size_min 0.2
_refine_diff_density_max 0.12
_refine_diff_density_min -0.16
_refine_ls_extinction_method none
_refine_ls_goodness_of_fit_all 1.021
_refine_ls_goodness_of_fit_obs 1.103
_refine_ls_hydrogen_treatment refall
_refine_ls_matrix_type full
_refine_ls_number_parameters 313
_refine_ls_number_reflns 1985
_refine_ls_number_restraints 1
_refine_ls_restrained_S_all 1.020
_refine_ls_restrained_S_obs 1.102
_refine_ls_R_factor_all 0.069
_refine_ls_R_factor_obs 0.031
_refine_ls_shift/esd_max -0.057
_refine_ls_shift/esd_mean 0.004
_refine_ls_structure_factor_coef Fsqd
_refine_ls_weighting_details 'w = 1/[\s^2^(Fo^2^)+(0.044P)^2^] where P=(Fo^2^+2Fc^2^)/3'
_refine_ls_weighting_scheme calc
_refine_ls_wR_factor_all 0.076
_refine_ls_wR_factor_obs 0.065
_reflns_number_observed 1368
_reflns_number_total 1985
_reflns_observed_criterion I>2sigma(I)
_cod_data_source_file fr1110.cif
_cod_data_source_block tetlina
_cod_depositor_comments
;
The following automatic conversions were performed:

'_refine_ls_weighting_scheme' value 'calc w =
1/[\s^2^(Fo^2^)+(0.044P)^2^] where P=(Fo^2^+2Fc^2^)/3' was changed to
'calc'. New tag '_refine_ls_weighting_details' was created. The value
of the new tag was set to 'w = 1/[\s^2^(Fo^2^)+(0.044P)^2^] where
P=(Fo^2^+2Fc^2^)/3'.

Automatic conversion script
Id: cif_fix_values 3143 2015-03-26 13:38:13Z robertas 
;
_cod_original_sg_symbol_Hall 'P 2y1'
_cod_original_sg_symbol_H-M 'P 21'
_cod_database_code 2007726

loop_
_symmetry_equiv_pos_as_xyz
'x, y, z'
'-x, y+1/2, -z'

loop_
_atom_site_aniso_label
_atom_site_aniso_U_11
_atom_site_aniso_U_22
_atom_site_aniso_U_33
_atom_site_aniso_U_12
_atom_site_aniso_U_13
_atom_site_aniso_U_23
O1 0.0483(10) 0.0410(10) 0.0393(10) 0.0052(8) -0.0007(8) -0.0053(8)
O2 0.0589(12) 0.0630(13) 0.0597(13) 0.0061(10) 0.0288(9) 0.0010(10)
C1 0.0376(12) 0.0398(12) 0.0423(13) -0.0027(10) 0.0054(10) -0.0042(11)
C2 0.0382(12) 0.0376(12) 0.0333(12) 0.0036(10) -0.0045(10) -0.0012(10)
C3 0.0358(12) 0.0509(14) 0.0370(12) 0.0038(10) 0.0056(10) -0.0014(11)
C4 0.045(2) 0.0496(15) 0.046(2) -0.0041(12) 0.0042(12) 0.0036(12)
C4a 0.0453(14) 0.0403(13) 0.0372(12) 0.0018(10) -0.0032(10) 0.0011(10)
C5 0.065(2) 0.0416(14) 0.060(2) -0.0053(14) 0.0003(15) 0.0027(14)
C6 0.075(2) 0.039(2) 0.064(2) 0.0079(14) -0.001(2) -0.0111(13)
C7 0.058(2) 0.055(2) 0.061(2) 0.0146(14) 0.0048(14) -0.0150(14)
C8 0.0448(14) 0.0492(15) 0.0464(15) 0.0076(11) 0.0064(12) -0.0039(12)
C8a 0.0381(12) 0.0392(12) 0.0321(12) 0.0038(9) -0.0023(10) -0.0010(9)
O1' 0.0544(11) 0.0563(11) 0.0448(11) 0.0183(9) -0.0087(8) -0.0066(9)
O2' 0.0399(10) 0.0533(11) 0.0572(12) -0.0007(8) -0.0014(8) -0.0193(9)
C1' 0.0455(15) 0.050(2) 0.0362(14) 0.0013(11) -0.0027(10) -0.0005(12)
C2' 0.0357(11) 0.0421(13) 0.0320(12) 0.0026(10) 0.0023(9) 0.0035(10)
C3' 0.0398(12) 0.0435(13) 0.0371(13) -0.0055(10) 0.0105(10) -0.0060(10)
C4' 0.0331(12) 0.0495(15) 0.050(2) -0.0012(11) 0.0000(11) -0.0068(12)
C4a' 0.0398(12) 0.0413(12) 0.0446(14) -0.0030(10) 0.0092(10) 0.0010(11)
C5' 0.050(2) 0.052(2) 0.065(2) 0.0060(13) -0.0002(15) -0.0059(14)
C6' 0.075(2) 0.0444(15) 0.071(2) 0.0124(14) 0.009(2) -0.0061(14)
C7' 0.079(2) 0.0430(15) 0.059(2) -0.0033(14) 0.006(2) -0.0064(14)
C8' 0.060(2) 0.0470(15) 0.050(2) -0.0041(13) 0.0005(14) -0.0040(13)
C8a' 0.0458(13) 0.0384(12) 0.0361(12) -0.0045(10) 0.0072(10) 0.0009(10)

loop_
_atom_site_label
_atom_site_fract_x
_atom_site_fract_y
_atom_site_fract_z
_atom_site_U_iso_or_equiv
_atom_site_thermal_displace_type
_atom_site_calc_flag
_atom_site_refinement_flags
_atom_site_occupancy
_atom_site_disorder_group
_atom_site_type_symbol
O1 0.4468(3) 0.29699(6) 0.9457(4) 0.0430(4) Uani d . 1 . O
O2 0.7849(3) 0.35877(8) 0.7710(4) 0.0594(5) Uani d . 1 . O
C1 0.3025(4) 0.35973(9) 1.2160(5) 0.0398(5) Uani d . 1 . C
C2 0.4286(4) 0.34763(8) 0.9757(5) 0.0367(5) Uani d . 1 . C
C3 0.6591(4) 0.37089(9) 0.9921(5) 0.0411(5) Uani d . 1 . C
C4 0.6329(4) 0.42420(10) 0.9913(6) 0.0469(6) Uani d . 1 . C
C4a 0.4667(4) 0.44179(8) 1.1819(5) 0.0412(5) Uani d . 1 . C
C5 0.4687(5) 0.48908(9) 1.2590(6) 0.0559(7) Uani d . 1 . C
C6 0.3129(5) 0.50650(11) 1.4234(6) 0.0595(8) Uani d . 1 . C
C7 0.1505(5) 0.47707(11) 1.5165(6) 0.0579(7) Uani d . 1 . C
C8 0.1471(4) 0.42981(9) 1.4448(5) 0.0467(6) Uani d . 1 . C
C8a 0.3046(4) 0.41207(8) 1.2793(4) 0.0367(5) Uani d . 1 . C
O1' 0.6069(3) 0.26289(7) 0.4470(4) 0.0524(5) Uani d . 1 . O
O2' 1.0025(3) 0.26832(6) 0.7831(4) 0.0504(5) Uani d . 1 . O
C1' 0.7309(5) 0.19272(9) 0.2501(5) 0.0443(6) Uani d . 1 . C
C2' 0.7509(4) 0.22297(8) 0.4955(4) 0.0366(5) Uani d . 1 . C
C3' 0.9953(4) 0.23682(9) 0.5610(5) 0.0398(5) Uani d . 1 . C
C4' 1.1366(4) 0.19275(9) 0.6241(6) 0.0443(6) Uani d . 1 . C
C4a' 1.0923(4) 0.15319(8) 0.4282(5) 0.0416(5) Uani d . 1 . C
C5' 1.2466(5) 0.11588(10) 0.4179(6) 0.0561(7) Uani d . 1 . C
C6' 1.2093(6) 0.07883(10) 0.2448(7) 0.0632(8) Uani d . 1 . C
C7' 1.0151(6) 0.07773(10) 0.0776(6) 0.0606(8) Uani d . 1 . C
C8' 0.8602(5) 0.11410(10) 0.0860(6) 0.0526(7) Uani d . 1 . C
C8a' 0.8972(4) 0.15235(8) 0.2582(5) 0.0399(5) Uani d . 1 . C
H1 0.491(5) 0.2858(11) 1.086(6) 0.058(9) Uiso d . 1 . H
H2 0.832(5) 0.3300(11) 0.785(6) 0.056(9) Uiso d . 1 . H
H11 0.378(5) 0.3422(9) 1.366(6) 0.049(7) Uiso d . 1 . H
H12 0.148(5) 0.3470(10) 1.185(5) 0.052(8) Uiso d . 1 . H
H21 0.344(4) 0.3576(9) 0.814(5) 0.041(6) Uiso d . 1 . H
H31 0.748(4) 0.3609(8) 1.156(5) 0.034(6) Uiso d . 1 . H
H41 0.586(5) 0.4324(11) 0.814(7) 0.066(9) Uiso d . 1 . H
H42 0.789(6) 0.4381(10) 1.030(6) 0.066(9) Uiso d . 1 . H
H5 0.581(6) 0.5104(12) 1.194(7) 0.071(9) Uiso d . 1 . H
H6 0.314(5) 0.5372(12) 1.483(6) 0.063(9) Uiso d . 1 . H
H7 0.035(5) 0.4877(12) 1.629(6) 0.069(9) Uiso d . 1 . H
H8 0.036(5) 0.4074(10) 1.532(6) 0.057(8) Uiso d . 1 . H
H1' 0.587(7) 0.2771(15) 0.601(8) 0.100(13) Uiso d . 1 . H
H2' 1.139(5) 0.2715(10) 0.833(6) 0.051(8) Uiso d . 1 . H
H11' 0.754(4) 0.2127(10) 0.105(5) 0.047(7) Uiso d . 1 . H
H12' 0.570(5) 0.1805(9) 0.234(5) 0.048(7) Uiso d . 1 . H
H21' 0.699(4) 0.2046(8) 0.647(5) 0.029(5) Uiso d . 1 . H
H31' 1.054(4) 0.2528(8) 0.417(5) 0.034(6) Uiso d . 1 . H
H41' 1.106(4) 0.1817(9) 0.803(6) 0.040(7) Uiso d . 1 . H
H42' 1.297(4) 0.2007(8) 0.633(5) 0.040(6) Uiso d . 1 . H
H5' 1.378(5) 0.1159(10) 0.542(5) 0.052(8) Uiso d . 1 . H
H6' 1.314(5) 0.0538(11) 0.236(6) 0.061(8) Uiso d . 1 . H
H7' 0.993(6) 0.0519(13) -0.063(7) 0.074(9) Uiso d . 1 . H
H8' 0.720(5) 0.1143(10) -0.027(6) 0.054(8) Uiso d . 1 . H

loop_
_atom_type_symbol
_atom_type_description
_atom_type_scat_dispersion_real
_atom_type_scat_dispersion_imag
_atom_type_scat_source
C C 0.0033 0.0016 'International Tables Vol C Tables 4.2.6.8 and 6.1.1.4'
H H 0.0000 0.0000 'International Tables Vol C Tables 4.2.6.8 and 6.1.1.4'
O O 0.0106 0.0060 'International Tables Vol C Tables 4.2.6.8 and 6.1.1.4'

loop_
_geom_angle_atom_site_label_1
_geom_angle_atom_site_label_2
_geom_angle_atom_site_label_3
_geom_angle
_geom_angle_publ_flag
C2 C1 C8a 113.3(2) no
O1 C2 C1 110.7(2) no
O1 C2 C3 111.3(2) no
C1 C2 C3 110.5(2) no
O2 C3 C2 111.7(2) no
O2 C3 C4 107.2(2) no
C2 C3 C4 110.0(2) no
C4a C4 C3 113.4(2) no
C8a C4a C5 118.3(2) no
C8a C4a C4 121.5(2) no
C5 C4a C4 120.2(2) no
C6 C5 C4a 121.4(3) no
C5 C6 C7 120.2(3) no
C6 C7 C8 119.4(3) no
C7 C8 C8a 120.6(3) no
C8 C8a C4a 120.2(2) no
C8 C8a C1 119.0(2) no
C4a C8a C1 120.8(2) no
C8a' C1' C2' 113.2(2) no
O1' C2' C1' 107.2(2) no
O1' C2' C3' 112.5(2) no
C1' C2' C3' 110.3(2) no
O2' C3' C2' 108.0(2) no
O2' C3' C4' 111.0(2) no
C2' C3' C4' 109.6(2) no
C4a' C4' C3' 113.7(2) no
C8a' C4a' C5' 118.6(2) no
C8a' C4a' C4' 121.3(2) no
C5' C4a' C4' 120.1(2) no
C6' C5' C4a' 121.5(3) no
C5' C6' C7' 119.9(3) no
C6' C7' C8' 119.3(3) no
C7' C8' C8a' 121.4(3) no
C4a' C8a' C8' 119.1(2) no
C4a' C8a' C1' 121.1(2) no
C8' C8a' C1' 119.8(2) no
C2 O1 H1 109.(2) no
C3 O2 H2 110.2(19) no
C2 C1 H11 106.6(16) no
C8a C1 H11 109.4(15) no
C2 C1 H12 107.0(16) no
C8a C1 H12 112.7(16) no
H11 C1 H12 108.(2) no
O1 C2 H21 103.6(15) no
C1 C2 H21 111.1(14) no
C3 C2 H21 109.3(15) no
O2 C3 H31 108.1(13) no
C2 C3 H31 110.3(13) no
C4 C3 H31 109.5(14) no
C4a C4 H41 111.(2) no
C3 C4 H41 105.6(19) no
C4a C4 H42 112.0(18) no
C3 C4 H42 107.3(16) no
H41 C4 H42 107.(3) no
C6 C5 H5 118.9(19) no
C4a C5 H5 119.7(19) no
C5 C6 H6 123.2(19) no
C7 C6 H6 116.6(19) no
C6 C7 H7 123.(2) no
C8 C7 H7 117.(2) no
C7 C8 H8 118.4(15) no
C8a C8 H8 120.7(16) no
C2' O1' H1' 109.(3) no
C3' O2' H2' 106.(2) no
C8a' C1' H11' 110.2(15) no
C2' C1' H11' 107.2(16) no
C8a' C1' H12' 110.6(15) no
C2' C1' H12' 106.4(15) no
H11' C1' H12' 109.(2) no
O1' C2' H21' 109.5(12) no
C1' C2' H21' 109.3(13) no
C3' C2' H21' 108.0(12) no
O2' C3' H31' 108.4(14) no
C2' C3' H31' 110.7(14) no
C4' C3' H31' 109.1(14) no
C4a' C4' H41' 109.5(14) no
C3' C4' H41' 108.7(15) no
C4a' C4' H42' 109.1(14) no
C3' C4' H42' 109.8(14) no
H41' C4' H42' 106.(2) no
C6' C5' H5' 120.3(17) no
C4a' C5' H5' 118.1(17) no
C5' C6' H6' 121.8(18) no
C7' C6' H6' 118.2(18) no
C6' C7' H7' 120.4(18) no
C8' C7' H7' 120.0(18) no
C7' C8' H8' 121.6(17) no
C8a' C8' H8' 117.0(17) no

loop_
_geom_bond_atom_site_label_1
_geom_bond_atom_site_label_2
_geom_bond_site_symmetry_2
_geom_bond_distance
_geom_bond_publ_flag
O1 C2 . 1.445(3) y
O2 C3 . 1.428(3) y
C1 C2 . 1.509(3) no
C1 C8a . 1.514(3) no
C2 C3 . 1.510(3) no
C3 C4 . 1.516(4) no
C4 C4a . 1.508(4) no
C4a C8a . 1.390(3) no
C4a C5 . 1.393(4) no
C5 C6 . 1.375(4) no
C6 C7 . 1.378(4) no
C7 C8 . 1.385(4) no
C8 C8a . 1.389(3) no
O1' C2' . 1.425(3) y
O2' C3' . 1.433(3) y
C1' C8a' . 1.505(4) no
C1' C2' . 1.506(3) no
C2' C3' . 1.512(3) no
C3' C4' . 1.522(4) no
C4' C4a' . 1.506(3) no
C4a' C8a' . 1.390(3) no
C4a' C5' . 1.398(4) no
C5' C6' . 1.374(4) no
C6' C7' . 1.379(5) no
C7' C8' . 1.380(4) no
C8' C8a' . 1.397(4) no
O1 H1 . 0.81(3) no
O2 H2 . 0.86(3) no
C1 H11 . 0.99(3) no
C1 H12 . 0.98(3) no
C2 H21 . 0.97(2) no
C3 H31 . 0.99(2) no
C4 H41 . 0.95(3) no
C4 H42 . 1.01(3) no
C5 H5 . 0.97(3) no
C6 H6 . 0.92(3) no
C7 H7 . 0.97(3) no
C8 H8 . 1.03(3) no
O1' H1' . 0.89(4) no
O2' H2' . 0.83(3) no
C1' H11' . 0.95(3) no
C1' H12' . 1.01(3) no
C2' H21' . 0.99(2) no
C3' H31' . 0.94(2) no
C4' H41' . 0.99(3) no
C4' H42' . 0.97(2) no
C5' H5' . 0.96(3) no
C6' H6' . 0.94(3) no
C7' H7' . 1.02(4) no
C8' H8' . 0.97(3) no

loop_
_geom_hbond_atom_site_label_D
_geom_hbond_atom_site_label_H
_geom_hbond_atom_site_label_A
_geom_hbond_site_symmetry_A
_geom_hbond_distance_DH
_geom_hbond_distance_HA
_geom_hbond_distance_DA
_geom_hbond_angle_DHA
_geom_hbond_publ_flag
O1 H1 O1' 1_556 0.81(3) 2.01(3) 2.817(3) 176(3) yes
O2 H2 O2' . 0.86(3) 2.02(3) 2.862(3) 168(3) yes
O1' H1' O1 . 0.89(4) 2.06(4) 2.921(3) 162(4) yes
O2' H2' O1 1_655 0.83(3) 2.00(3) 2.816(3) 165(3) yes

loop_
_geom_torsion_atom_site_label_1
_geom_torsion_atom_site_label_2
_geom_torsion_atom_site_label_3
_geom_torsion_atom_site_label_4
_geom_torsion
_geom_torsion_publ_flag
C8a C1 C2 O1 172.4(2) no
C8a C1 C2 C3 48.5(3) no
O1 C2 C3 O2 54.6(3) y
C1 C2 C3 O2 178.1(2) no
O1 C2 C3 C4 173.5(2) no
C1 C2 C3 C4 -63.0(3) no
O2 C3 C4 C4a 169.1(2) no
C2 C3 C4 C4a 47.5(3) no
C3 C4 C4a C8a -19.5(3) no
C3 C4 C4a C5 162.3(2) no
C8a C4a C5 C6 -1.1(4) no
C4 C4a C5 C6 177.2(3) no
C4a C5 C6 C7 0.2(5) no
C5 C6 C7 C8 0.5(5) no
C6 C7 C8 C8a -0.4(4) no
C7 C8 C8a C4a -0.5(4) no
C7 C8 C8a C1 177.1(2) no
C5 C4a C8a C8 1.2(3) no
C4 C4a C8a C8 -177.0(2) no
C5 C4a C8a C1 -176.3(2) no
C4 C4a C8a C1 5.4(3) no
C2 C1 C8a C8 162.4(2) no
C2 C1 C8a C4a -20.0(3) no
C8a' C1' C2' O1' 172.4(2) no
C8a' C1' C2' C3' 49.6(3) no
O1' C2' C3' O2' 56.0(3) y
C1' C2' C3' O2' 175.7(2) no
O1' C2' C3' C4' 177.1(2) no
C1' C2' C3' C4' -63.2(3) no
O2' C3' C4' C4a' 165.9(2) no
C2' C3' C4' C4a' 46.6(3) no
C3' C4' C4a' C8a' -18.0(3) no
C3' C4' C4a' C5' 163.2(3) no
C8a' C4a' C5' C6' 0.0(4) no
C4' C4a' C5' C6' 178.8(3) no
C4a' C5' C6' C7' -0.5(5) no
C5' C6' C7' C8' 0.1(5) no
C6' C7' C8' C8a' 0.8(4) no
C5' C4a' C8a' C8' 0.9(4) no
C4' C4a' C8a' C8' -177.9(2) no
C5' C4a' C8a' C1' -176.8(3) no
C4' C4a' C8a' C1' 4.4(3) no
C7' C8' C8a' C4a' -1.3(4) no
C7' C8' C8a' C1' 176.4(3) no
C2' C1' C8a' C4a' -20.4(3) no
C2' C1' C8a' C8' 162.0(2) no

loop_
_cod_related_entry_id
_cod_related_entry_database
_cod_related_entry_code
1 ChemSpider 13148731
